data_7061349
loop_
_publ_author_name
'Podjed, Nina'
'Modec, Barbara'
'Cl\'erac, Rodolphe'
'Rouzi\`eres, Mathieu'
'Alcaide, Mar\'ia M.'
'L\'opez-Serrano, Joaqu\'in'

_publ_section_title
;
 Structural diversity and magnetic properties of copper(ii) quinaldinate
 compounds with amino alcohols
;
_journal_issue 15
_journal_name_full 'New Journal of Chemistry'
_journal_page_first 6899
_journal_page_last 6920
_journal_paper_doi 10.1039/D2NJ00296E
_journal_volume 46
_journal_year 2022
_chemical_formula_moiety '2(C13 H15 Cu0.5 N2 O3), C3 H9 N O'
_chemical_formula_sum 'C29 H39 Cu N5 O7'
_chemical_formula_weight 633.19
_space_group_crystal_system triclinic
_space_group_IT_number 2
_space_group_name_Hall '-P 1'
_space_group_name_H-M_alt 'P -1'
_atom_sites_solution_hydrogens mixed
_atom_sites_solution_primary dual
_audit_creation_date 2021-03-10
_audit_creation_method
;
Olex2 1.2
(compiled 2018.05.29 svn.r3508 for OlexSys, GUI svn.r5506)
;
_audit_update_record
;
2021-04-12 deposited with the CCDC.	2022-03-01 downloaded from the CCDC.
;
_cell_angle_alpha 88.622(3)
_cell_angle_beta 76.298(4)
_cell_angle_gamma 82.897(3)
_cell_formula_units_Z 2
_cell_length_a 7.4853(3)
_cell_length_b 14.1745(6)
_cell_length_c 14.3105(6)
_cell_measurement_reflns_used 7184
_cell_measurement_temperature 150.00(10)
_cell_measurement_theta_max 30.0990
_cell_measurement_theta_min 2.8310
_cell_volume 1463.80(11)
_computing_cell_refinement 'CrysAlisPro 1.171.40.68a (Rigaku OD, 2019)'
_computing_data_collection 'CrysAlisPro 1.171.40.68a (Rigaku OD, 2019)'
_computing_data_reduction 'CrysAlisPro 1.171.40.68a (Rigaku OD, 2019)'
_computing_molecular_graphics 'Olex2 (Dolomanov et al., 2009)'
_computing_publication_material 'Olex2 (Dolomanov et al., 2009)'
_computing_structure_refinement 'ShelXL (Sheldrick, 2015)'
_computing_structure_solution 'ShelXT (Sheldrick, 2015)'
_diffrn_ambient_environment N~2~
_diffrn_ambient_temperature 150.00(10)
_diffrn_detector 'CCD plate'
_diffrn_detector_area_resol_mean 10.4933
_diffrn_detector_type Atlas
_diffrn_measured_fraction_theta_full 0.999
_diffrn_measured_fraction_theta_max 0.863
_diffrn_measurement_details
;
List of Runs (angles in degrees, time in seconds):

  # Type    Start    End  Width  t~exp~   \w     \q     \k     \f   Frames
#--------------------------------------------------------------------------
  1  \w    -41.00  48.00   1.00    4.00    --   14.21 -77.00 120.00   89
  2  \w     -6.00  24.00   1.00    4.00    --  -14.52 -91.00 -14.00   30
  3  \w    -38.00 -12.00   1.00    4.00    --  -14.52  77.00 150.00   26
  4  \w    -36.00  57.00   1.00    4.00    --  -14.52  57.00   0.00   93
  5  \w    -88.00  15.00   1.00    4.00    --  -14.52 -57.00-150.00  103
;
_diffrn_measurement_device 'four-circle diffractometer'
_diffrn_measurement_device_type 'SuperNova, Dual, Cu at home/near, Atlas'
_diffrn_measurement_method '\w scans'
_diffrn_orient_matrix_type 'CrysAlisPro convention (1999,Acta A55,543-557)'
_diffrn_orient_matrix_UB_11 -0.0204618000
_diffrn_orient_matrix_UB_12 -0.0341386000
_diffrn_orient_matrix_UB_13 0.0368218000
_diffrn_orient_matrix_UB_21 0.0776610000
_diffrn_orient_matrix_UB_22 -0.0312936000
_diffrn_orient_matrix_UB_23 -0.0242395000
_diffrn_orient_matrix_UB_31 0.0566182000
_diffrn_orient_matrix_UB_32 0.0199571000
_diffrn_orient_matrix_UB_33 0.0256790000
_diffrn_radiation_monochromator mirror
_diffrn_radiation_probe x-ray
_diffrn_radiation_type MoK\a
_diffrn_radiation_wavelength 0.71073
_diffrn_reflns_av_R_equivalents 0.0209
_diffrn_reflns_av_unetI/netI 0.0372
_diffrn_reflns_Laue_measured_fraction_full 0.999
_diffrn_reflns_Laue_measured_fraction_max 0.863
_diffrn_reflns_limit_h_max 10
_diffrn_reflns_limit_h_min -9
_diffrn_reflns_limit_k_max 17
_diffrn_reflns_limit_k_min -18
_diffrn_reflns_limit_l_max 18
_diffrn_reflns_limit_l_min -18
_diffrn_reflns_number 13494
_diffrn_reflns_point_group_measured_fraction_full 0.999
_diffrn_reflns_point_group_measured_fraction_max 0.863
_diffrn_reflns_theta_full 25.242
_diffrn_reflns_theta_max 30.285
_diffrn_reflns_theta_min 2.822
_diffrn_source 'micro-focus sealed X-ray tube'
_diffrn_source_type 'SuperNova (Mo) X-ray Source'
_exptl_absorpt_coefficient_mu 0.801
_exptl_absorpt_correction_T_max 1.00000
_exptl_absorpt_correction_T_min 0.72634
_exptl_absorpt_correction_type multi-scan
_exptl_absorpt_process_details
;
CrysAlisPro 1.171.40.68a (Rigaku Oxford Diffraction, 2019)
Empirical absorption correction using spherical harmonics,
 implemented in SCALE3 ABSPACK scaling algorithm.
;
_exptl_crystal_colour green
_exptl_crystal_density_diffrn 1.437
_exptl_crystal_description block
_exptl_crystal_F_000 666
_exptl_crystal_size_max 0.5
_exptl_crystal_size_mid 0.3
_exptl_crystal_size_min 0.25
_refine_diff_density_max 0.548
_refine_diff_density_min -0.541
_refine_diff_density_rms 0.073
_refine_ls_extinction_method none
_refine_ls_goodness_of_fit_ref 1.052
_refine_ls_hydrogen_treatment mixed
_refine_ls_matrix_type full
_refine_ls_number_parameters 418
_refine_ls_number_reflns 7569
_refine_ls_number_restraints 3
_refine_ls_restrained_S_all 1.052
_refine_ls_R_factor_all 0.0504
_refine_ls_R_factor_gt 0.0379
_refine_ls_shift/su_max 0.000
_refine_ls_shift/su_mean 0.000
_refine_ls_structure_factor_coef Fsqd
_refine_ls_weighting_details 'w=1/[\s^2^(Fo^2^)+(0.0480P)^2^+0.8229P] where P=(Fo^2^+2Fc^2^)/3'
_refine_ls_weighting_scheme calc
_refine_ls_wR_factor_gt 0.0951
_refine_ls_wR_factor_ref 0.1047
_reflns_Friedel_coverage 0.000
_reflns_number_gt 6185
_reflns_number_total 7569
_reflns_threshold_expression 'I > 2\s(I)'
_cod_data_source_file d2nj00296e2.cif
_cod_data_source_block 11a3a1pOH
_cod_depositor_comments 'Adding full bibliography for 7061330--7061353.cif.'
_cod_database_code 7061349
_shelx_shelxl_version_number 2018/3
_shelx_space_group_comment
;
The symmetry employed for this shelxl refinement is uniquely defined
by the following loop, which should always be used as a source of
symmetry information in preference to the above space-group names.
They are only intended as comments.
;
_shelx_estimated_absorpt_t_max 0.825
_shelx_estimated_absorpt_t_min 0.690
_reflns_odcompleteness_completeness 99.91
_reflns_odcompleteness_iscentric 1
_reflns_odcompleteness_theta 27.50
_olex2_refinement_description
;
1. Fixed Uiso
 At 1.2 times of:
  All C(H) groups, All C(H,H) groups
2. Restrained distances
 O5-H5
 0.87 with sigma of 0.01
 N5-H5B = N5-H5A
 0.89 with sigma of 0.01
3.a Secondary CH2 refined with riding coordinates:
 C21(H21A,H21B), C22(H22A,H22B), C23(H23A,H23B), C41(H41A,H41B), C42(H42A,
 H42B), C43(H43A,H43B), C51(H51A,H51B), C52(H52A,H52B), C53(H53A,H53B)
3.b Aromatic/amide H refined with riding coordinates:
 C11(H11), C12(H12), C13(H13), C14(H14), C16(H16), C17(H17), C31(H31),
 C32(H32), C33(H33), C34(H34), C36(H36), C37(H37)
;
_oxdiff_exptl_absorpt_empirical_details
;
Empirical correction (ABSPACK) includes:
- Absorption correction using spherical harmonics
- Frame scaling
;
_oxdiff_exptl_absorpt_empirical_full_max 1.700
_oxdiff_exptl_absorpt_empirical_full_min 0.687

loop_
_space_group_symop_operation_xyz
'x, y, z'
'-x, -y, -z'

loop_
_atom_site_label
_atom_site_type_symbol
_atom_site_fract_x
_atom_site_fract_y
_atom_site_fract_z
_atom_site_U_iso_or_equiv
_atom_site_adp_type
_atom_site_occupancy
_atom_site_site_symmetry_order
_atom_site_calc_flag
_atom_site_refinement_flags_posn
_atom_site_refinement_flags_adp
_atom_site_refinement_flags_occupancy
_atom_site_disorder_assembly
_atom_site_disorder_group
Cu1 Cu 0.500000 0.500000 0.000000 0.01401(8) Uani 1 2 d S T P . .
Cu2 Cu 0.500000 1.000000 0.500000 0.01490(8) Uani 1 2 d S T P . .
O1 O 0.69652(16) 0.56225(9) 0.04168(9) 0.0176(3) Uani 1 1 d . . . . .
O2 O 0.0513(2) 0.73454(14) 0.40706(13) 0.0408(4) Uani 1 1 d . . . . .
H2 H 0.064(4) 0.775(2) 0.434(2) 0.055(10) Uiso 1 1 d . . . . .
O3 O 0.29997(16) 0.92678(9) 0.47670(9) 0.0177(3) Uani 1 1 d . . . . .
O4 O 0.7438(3) 0.61586(12) 0.71299(13) 0.0412(4) Uani 1 1 d . . . . .
H4 H 0.848(3) 0.6228(18) 0.6852(18) 0.028(7) Uiso 1 1 d . . . . .
O5 O -0.3133(2) 0.70037(12) 0.43593(13) 0.0405(4) Uani 1 1 d D . . . .
H5 H -0.1958(19) 0.710(3) 0.421(3) 0.079(12) Uiso 1 1 d D . . . .
O11 O 0.92764(18) 0.54964(10) 0.11686(11) 0.0266(3) Uani 1 1 d . . . . .
O33 O 0.02430(17) 0.87678(10) 0.53195(10) 0.0231(3) Uani 1 1 d . . . . .
N1 N 0.6718(2) 0.37369(11) 0.06327(11) 0.0170(3) Uani 1 1 d . . . . .
N2 N 0.3207(2) 0.52639(11) 0.12949(11) 0.0165(3) Uani 1 1 d . . . . .
H2A H 0.210(3) 0.5312(17) 0.1179(17) 0.025(6) Uiso 1 1 d . . . . .
H2B H 0.328(3) 0.4776(16) 0.1647(15) 0.015(5) Uiso 1 1 d . . . . .
N3 N 0.2502(2) 1.03375(11) 0.63796(11) 0.0161(3) Uani 1 1 d . . . . .
N4 N 0.6111(2) 0.88115(12) 0.55581(12) 0.0185(3) Uani 1 1 d . . . . .
H4A H 0.729(3) 0.8870(17) 0.5427(17) 0.027(6) Uiso 1 1 d . . . . .
H4B H 0.595(3) 0.8340(19) 0.5217(18) 0.029(6) Uiso 1 1 d . . . . .
N5 N -0.1018(3) 0.36057(17) 0.3966(2) 0.0495(6) Uani 1 1 d D . . . .
H5A H -0.128(5) 0.3037(15) 0.381(3) 0.095(14) Uiso 1 1 d D . . . .
H5B H -0.086(6) 0.375(3) 0.4550(16) 0.115(17) Uiso 1 1 d D . . . .
C10 C 0.6619(3) 0.27778(13) 0.07014(13) 0.0193(4) Uani 1 1 d . . . . .
C11 C 0.5215(3) 0.24058(15) 0.03640(14) 0.0254(4) Uani 1 1 d . . . . .
H11 H 0.436723 0.280970 0.011474 0.030 Uiso 1 1 calc R . . . .
C12 C 0.5113(3) 0.14432(16) 0.04077(16) 0.0338(5) Uani 1 1 d . . . . .
H12 H 0.419928 0.119720 0.018036 0.041 Uiso 1 1 calc R . . . .
C13 C 0.6373(4) 0.08272(16) 0.07919(17) 0.0378(5) Uani 1 1 d . . . . .
H13 H 0.628384 0.017803 0.081743 0.045 Uiso 1 1 calc R . . . .
C14 C 0.7726(3) 0.11719(15) 0.11277(16) 0.0330(5) Uani 1 1 d . . . . .
H14 H 0.854190 0.075627 0.138670 0.040 Uiso 1 1 calc R . . . .
C15 C 0.7902(3) 0.21568(14) 0.10861(14) 0.0243(4) Uani 1 1 d . . . . .
C16 C 0.9289(3) 0.25607(15) 0.14007(15) 0.0276(4) Uani 1 1 d . . . . .
H16 H 1.014513 0.217474 0.166062 0.033 Uiso 1 1 calc R . . . .
C17 C 0.9378(3) 0.35143(15) 0.13253(14) 0.0250(4) Uani 1 1 d . . . . .
H17 H 1.029241 0.378583 0.152773 0.030 Uiso 1 1 calc R . . . .
C18 C 0.8044(2) 0.40843(13) 0.09308(13) 0.0181(3) Uani 1 1 d . . . . .
C19 C 0.8115(2) 0.51564(13) 0.08349(13) 0.0182(3) Uani 1 1 d . . . . .
C21 C 0.3368(3) 0.61117(13) 0.18373(13) 0.0207(4) Uani 1 1 d . . . . .
H21A H 0.334545 0.666281 0.142318 0.025 Uiso 1 1 calc R . . . .
H21B H 0.455501 0.602896 0.200970 0.025 Uiso 1 1 calc R . . . .
C22 C 0.1847(3) 0.63007(14) 0.27419(14) 0.0231(4) Uani 1 1 d . . . . .
H22A H 0.187044 0.575409 0.316171 0.028 Uiso 1 1 calc R . . . .
H22B H 0.065576 0.638508 0.257355 0.028 Uiso 1 1 calc R . . . .
C23 C 0.2055(3) 0.71752(14) 0.32742(14) 0.0242(4) Uani 1 1 d . . . . .
H23A H 0.319229 0.707691 0.349520 0.029 Uiso 1 1 calc R . . . .
H23B H 0.210987 0.771937 0.284869 0.029 Uiso 1 1 calc R . . . .
C30 C 0.2233(2) 1.09100(13) 0.71696(13) 0.0173(3) Uani 1 1 d . . . . .
C31 C 0.3707(3) 1.13945(15) 0.72944(14) 0.0241(4) Uani 1 1 d . . . . .
H31 H 0.484547 1.130984 0.685178 0.029 Uiso 1 1 calc R . . . .
C32 C 0.3450(3) 1.19871(15) 0.80670(15) 0.0285(4) Uani 1 1 d . . . . .
H32 H 0.442554 1.230022 0.814674 0.034 Uiso 1 1 calc R . . . .
C33 C 0.1737(3) 1.21318(15) 0.87443(15) 0.0296(4) Uani 1 1 d . . . . .
H33 H 0.158022 1.254926 0.925682 0.036 Uiso 1 1 calc R . . . .
C34 C 0.0304(3) 1.16608(15) 0.86503(14) 0.0250(4) Uani 1 1 d . . . . .
H34 H -0.081715 1.175144 0.910642 0.030 Uiso 1 1 calc R . . . .
C35 C 0.0510(2) 1.10348(13) 0.78643(13) 0.0189(4) Uani 1 1 d . . . . .
C36 C -0.0912(2) 1.05323(14) 0.77214(13) 0.0218(4) Uani 1 1 d . . . . .
H36 H -0.205125 1.059029 0.816452 0.026 Uiso 1 1 calc R . . . .
C37 C -0.0621(2) 0.99605(14) 0.69339(14) 0.0210(4) Uani 1 1 d . . . . .
H37 H -0.155308 0.962592 0.683299 0.025 Uiso 1 1 calc R . . . .
C38 C 0.1129(2) 0.98865(12) 0.62725(12) 0.0159(3) Uani 1 1 d . . . . .
C39 C 0.1484(2) 0.92565(12) 0.53842(13) 0.0161(3) Uani 1 1 d . . . . .
C41 C 0.5423(3) 0.86470(14) 0.66019(14) 0.0228(4) Uani 1 1 d . . . . .
H41A H 0.416732 0.848603 0.671755 0.027 Uiso 1 1 calc R . . . .
H41B H 0.538347 0.923270 0.694718 0.027 Uiso 1 1 calc R . . . .
C42 C 0.6607(3) 0.78574(15) 0.70044(15) 0.0250(4) Uani 1 1 d . . . . .
H42A H 0.790398 0.791102 0.672597 0.030 Uiso 1 1 calc R . . . .
H42B H 0.638772 0.794528 0.769417 0.030 Uiso 1 1 calc R . . . .
C43 C 0.6214(3) 0.68751(15) 0.68065(16) 0.0309(5) Uani 1 1 d . . . . .
H43A H 0.494594 0.679933 0.712842 0.037 Uiso 1 1 calc R . . . .
H43B H 0.634661 0.679842 0.612085 0.037 Uiso 1 1 calc R . . . .
C51 C -0.2426(4) 0.43837(19) 0.3825(2) 0.0426(6) Uani 1 1 d . . . . .
H51A H -0.365169 0.420498 0.409745 0.051 Uiso 1 1 calc R . . . .
H51B H -0.230994 0.448825 0.314150 0.051 Uiso 1 1 calc R . . . .
C52 C -0.2210(3) 0.52875(17) 0.42919(17) 0.0326(5) Uani 1 1 d . . . . .
H52A H -0.091296 0.538463 0.413939 0.039 Uiso 1 1 calc R . . . .
H52B H -0.261976 0.523393 0.498475 0.039 Uiso 1 1 calc R . . . .
C53 C -0.3334(3) 0.61372(17) 0.39485(18) 0.0358(5) Uani 1 1 d . . . . .
H53A H -0.294225 0.617720 0.325375 0.043 Uiso 1 1 calc R . . . .
H53B H -0.463206 0.604090 0.411171 0.043 Uiso 1 1 calc R . . . .

loop_
_atom_site_aniso_label
_atom_site_aniso_U_11
_atom_site_aniso_U_22
_atom_site_aniso_U_33
_atom_site_aniso_U_23
_atom_site_aniso_U_13
_atom_site_aniso_U_12
Cu1 0.01478(14) 0.01372(15) 0.01412(15) -0.00296(11) -0.00419(10) -0.00190(10)
Cu2 0.01468(15) 0.01467(15) 0.01519(15) 0.00046(11) -0.00320(10) -0.00188(10)
O1 0.0175(6) 0.0155(6) 0.0207(6) -0.0033(5) -0.0058(5) -0.0020(5)
O2 0.0410(9) 0.0388(10) 0.0361(10) -0.0248(8) 0.0110(7) -0.0141(8)
O3 0.0155(6) 0.0189(6) 0.0178(6) -0.0048(5) -0.0018(5) -0.0019(5)
O4 0.0502(11) 0.0250(9) 0.0387(10) 0.0114(7) 0.0013(8) 0.0080(7)
O5 0.0449(10) 0.0323(9) 0.0387(10) -0.0056(7) -0.0021(7) 0.0021(7)
O11 0.0224(7) 0.0263(8) 0.0348(8) -0.0094(6) -0.0136(6) -0.0026(5)
O33 0.0198(6) 0.0253(7) 0.0237(7) -0.0094(6) -0.0019(5) -0.0059(5)
N1 0.0214(7) 0.0157(7) 0.0134(7) -0.0023(6) -0.0032(5) -0.0011(5)
N2 0.0197(8) 0.0154(8) 0.0151(7) -0.0011(6) -0.0052(6) -0.0025(6)
N3 0.0197(7) 0.0146(7) 0.0143(7) -0.0014(6) -0.0042(5) -0.0017(5)
N4 0.0184(8) 0.0176(8) 0.0182(8) 0.0013(6) -0.0025(6) -0.0015(6)
N5 0.0523(14) 0.0315(13) 0.0562(16) -0.0006(11) 0.0000(11) 0.0034(10)
C10 0.0272(9) 0.0160(9) 0.0130(8) -0.0023(7) -0.0017(6) -0.0010(7)
C11 0.0350(11) 0.0210(10) 0.0208(10) -0.0007(8) -0.0063(8) -0.0062(8)
C12 0.0523(14) 0.0232(11) 0.0283(11) -0.0019(9) -0.0094(9) -0.0143(9)
C13 0.0650(16) 0.0150(10) 0.0307(12) -0.0002(9) -0.0060(10) -0.0045(10)
C14 0.0504(13) 0.0188(10) 0.0265(11) 0.0017(8) -0.0073(9) 0.0043(9)
C15 0.0331(10) 0.0199(10) 0.0172(9) -0.0001(7) -0.0040(7) 0.0033(7)
C16 0.0292(10) 0.0288(11) 0.0231(10) 0.0020(8) -0.0086(8) 0.0075(8)
C17 0.0240(9) 0.0288(11) 0.0234(10) -0.0004(8) -0.0101(7) 0.0016(8)
C18 0.0183(8) 0.0205(9) 0.0140(8) -0.0027(7) -0.0025(6) 0.0007(6)
C19 0.0154(8) 0.0206(9) 0.0172(8) -0.0061(7) -0.0012(6) -0.0010(6)
C21 0.0242(9) 0.0187(9) 0.0182(9) -0.0055(7) -0.0013(7) -0.0049(7)
C22 0.0275(10) 0.0198(9) 0.0203(9) -0.0070(7) -0.0012(7) -0.0039(7)
C23 0.0257(9) 0.0227(10) 0.0227(10) -0.0057(8) -0.0036(7) -0.0006(7)
C30 0.0234(9) 0.0149(8) 0.0136(8) -0.0007(7) -0.0051(6) -0.0005(6)
C31 0.0268(10) 0.0257(10) 0.0199(9) -0.0020(8) -0.0026(7) -0.0090(8)
C32 0.0376(11) 0.0264(11) 0.0238(10) -0.0052(8) -0.0067(8) -0.0128(9)
C33 0.0439(12) 0.0239(11) 0.0213(10) -0.0080(8) -0.0079(8) -0.0035(9)
C34 0.0297(10) 0.0244(10) 0.0179(9) -0.0068(8) -0.0021(7) 0.0024(8)
C35 0.0225(9) 0.0168(9) 0.0160(8) -0.0009(7) -0.0035(6) 0.0010(6)
C36 0.0177(8) 0.0261(10) 0.0183(9) -0.0030(7) 0.0006(6) 0.0008(7)
C37 0.0176(8) 0.0246(10) 0.0206(9) -0.0023(7) -0.0030(7) -0.0041(7)
C38 0.0172(8) 0.0146(8) 0.0154(8) -0.0013(6) -0.0037(6) 0.0000(6)
C39 0.0174(8) 0.0146(8) 0.0161(8) -0.0028(7) -0.0044(6) 0.0002(6)
C41 0.0235(9) 0.0223(10) 0.0197(9) 0.0021(7) -0.0014(7) 0.0013(7)
C42 0.0263(10) 0.0260(10) 0.0218(10) 0.0034(8) -0.0058(7) -0.0004(7)
C43 0.0402(12) 0.0252(11) 0.0263(11) 0.0029(9) -0.0056(9) -0.0048(9)
C51 0.0396(13) 0.0396(14) 0.0475(15) -0.0106(12) -0.0078(11) -0.0030(10)
C52 0.0297(11) 0.0345(12) 0.0328(12) -0.0018(10) -0.0055(8) -0.0033(9)
C53 0.0386(12) 0.0339(13) 0.0346(13) -0.0023(10) -0.0099(9) -0.0007(9)

loop_
_atom_type_symbol
_atom_type_description
_atom_type_scat_dispersion_real
_atom_type_scat_dispersion_imag
_atom_type_scat_source
C C 0.0033 0.0016 'International Tables Vol C Tables 4.2.6.8 and 6.1.1.4'
H H 0.0000 0.0000 'International Tables Vol C Tables 4.2.6.8 and 6.1.1.4'
Cu Cu 0.3201 1.2651 'International Tables Vol C Tables 4.2.6.8 and 6.1.1.4'
N N 0.0061 0.0033 'International Tables Vol C Tables 4.2.6.8 and 6.1.1.4'
O O 0.0106 0.0060 'International Tables Vol C Tables 4.2.6.8 and 6.1.1.4'

loop_
_geom_angle_atom_site_label_1
_geom_angle_atom_site_label_2
_geom_angle_atom_site_label_3
_geom_angle
_geom_angle_site_symmetry_1
_geom_angle_site_symmetry_3
_geom_angle_publ_flag
O1 Cu1 O1 180.0 2_665 . ?
O1 Cu1 N1 104.06(5) . 2_665 ?
O1 Cu1 N1 104.06(5) 2_665 . ?
O1 Cu1 N1 75.94(5) . . ?
O1 Cu1 N1 75.94(5) 2_665 2_665 ?
O1 Cu1 N2 91.64(6) 2_665 2_665 ?
O1 Cu1 N2 88.36(6) . 2_665 ?
O1 Cu1 N2 88.36(6) 2_665 . ?
O1 Cu1 N2 91.64(6) . . ?
N1 Cu1 N1 180.0 . 2_665 ?
N2 Cu1 N1 88.13(6) 2_665 . ?
N2 Cu1 N1 88.13(6) . 2_665 ?
N2 Cu1 N1 91.87(6) . . ?
N2 Cu1 N1 91.87(6) 2_665 2_665 ?
N2 Cu1 N2 180.0 2_665 . ?
O3 Cu2 O3 180.00(7) . 2_676 ?
O3 Cu2 N3 75.69(5) 2_676 2_676 ?
O3 Cu2 N3 104.32(5) 2_676 . ?
O3 Cu2 N3 75.68(5) . . ?
O3 Cu2 N3 104.31(5) . 2_676 ?
O3 Cu2 N4 88.78(6) . . ?
O3 Cu2 N4 91.22(6) . 2_676 ?
O3 Cu2 N4 88.78(6) 2_676 2_676 ?
O3 Cu2 N4 91.22(6) 2_676 . ?
N3 Cu2 N3 180.0 . 2_676 ?
N4 Cu2 N3 94.54(6) . . ?
N4 Cu2 N3 85.46(6) . 2_676 ?
N4 Cu2 N3 85.46(6) 2_676 . ?
N4 Cu2 N3 94.54(6) 2_676 2_676 ?
N4 Cu2 N4 180.0 2_676 . ?
C19 O1 Cu1 121.69(12) . . ?
C39 O3 Cu2 121.30(12) . . ?
C10 N1 Cu1 133.02(12) . . ?
C18 N1 Cu1 108.22(12) . . ?
C18 N1 C10 118.71(16) . . ?
C21 N2 Cu1 117.83(11) . . ?
C30 N3 Cu2 133.63(12) . . ?
C38 N3 Cu2 107.72(11) . . ?
C38 N3 C30 118.54(15) . . ?
C41 N4 Cu2 117.31(12) . . ?
N1 C10 C11 118.52(17) . . ?
N1 C10 C15 121.58(17) . . ?
C11 C10 C15 119.90(18) . . ?
C12 C11 C10 119.5(2) . . ?
C11 C12 C13 120.8(2) . . ?
C14 C13 C12 120.6(2) . . ?
C13 C14 C15 120.7(2) . . ?
C14 C15 C10 118.50(19) . . ?
C16 C15 C10 117.71(18) . . ?
C16 C15 C14 123.80(19) . . ?
C17 C16 C15 120.22(18) . . ?
C16 C17 C18 118.50(18) . . ?
N1 C18 C17 123.30(18) . . ?
N1 C18 C19 117.10(15) . . ?
C17 C18 C19 119.60(16) . . ?
O1 C19 C18 116.87(15) . . ?
O11 C19 O1 125.61(18) . . ?
O11 C19 C18 117.52(16) . . ?
N2 C21 C22 113.57(15) . . ?
C21 C22 C23 112.00(16) . . ?
O2 C23 C22 108.69(16) . . ?
N3 C30 C31 118.99(16) . . ?
N3 C30 C35 121.72(16) . . ?
C31 C30 C35 119.28(17) . . ?
C32 C31 C30 119.84(18) . . ?
C31 C32 C33 121.19(19) . . ?
C34 C33 C32 120.15(19) . . ?
C33 C34 C35 120.62(18) . . ?
C34 C35 C30 118.88(17) . . ?
C36 C35 C30 117.59(17) . . ?
C36 C35 C34 123.52(17) . . ?
C37 C36 C35 120.05(16) . . ?
C36 C37 C38 118.63(17) . . ?
N3 C38 C37 123.45(17) . . ?
N3 C38 C39 116.93(15) . . ?
C37 C38 C39 119.62(16) . . ?
O3 C39 C38 118.10(15) . . ?
O33 C39 O3 124.76(17) . . ?
O33 C39 C38 117.13(15) . . ?
N4 C41 C42 113.70(16) . . ?
C43 C42 C41 113.37(17) . . ?
O4 C43 C42 111.63(18) . . ?
N5 C51 C52 111.1(2) . . ?
C51 C52 C53 111.0(2) . . ?
O5 C53 C52 112.59(19) . . ?

loop_
_geom_bond_atom_site_label_1
_geom_bond_atom_site_label_2
_geom_bond_distance
_geom_bond_site_symmetry_2
_geom_bond_publ_flag
Cu1 O1 2.0149(12) 2_665 ?
Cu1 O1 2.0149(12) . ?
Cu1 N1 2.3627(15) . ?
Cu1 N1 2.3627(15) 2_665 ?
Cu1 N2 2.0263(15) 2_665 ?
Cu1 N2 2.0263(15) . ?
Cu2 O3 2.0168(12) . ?
Cu2 O3 2.0168(12) 2_676 ?
Cu2 N3 2.3869(15) . ?
Cu2 N3 2.3869(15) 2_676 ?
Cu2 N4 2.0177(16) 2_676 ?
Cu2 N4 2.0177(16) . ?
O1 C19 1.273(2) . ?
O2 C23 1.418(2) . ?
O3 C39 1.263(2) . ?
O4 C43 1.426(3) . ?
O5 C53 1.414(3) . ?
O11 C19 1.236(2) . ?
O33 C39 1.247(2) . ?
N1 C10 1.370(2) . ?
N1 C18 1.320(2) . ?
N2 C21 1.479(2) . ?
N3 C30 1.369(2) . ?
N3 C38 1.316(2) . ?
N4 C41 1.483(2) . ?
N5 C51 1.474(3) . ?
C10 C11 1.416(3) . ?
C10 C15 1.421(3) . ?
C11 C12 1.375(3) . ?
C12 C13 1.405(3) . ?
C13 C14 1.364(3) . ?
C14 C15 1.417(3) . ?
C15 C16 1.410(3) . ?
C16 C17 1.362(3) . ?
C17 C18 1.419(2) . ?
C18 C19 1.529(3) . ?
C21 C22 1.512(3) . ?
C22 C23 1.513(3) . ?
C30 C31 1.416(3) . ?
C30 C35 1.424(2) . ?
C31 C32 1.367(3) . ?
C32 C33 1.408(3) . ?
C33 C34 1.365(3) . ?
C34 C35 1.417(3) . ?
C35 C36 1.407(3) . ?
C36 C37 1.363(3) . ?
C37 C38 1.417(2) . ?
C38 C39 1.523(2) . ?
C41 C42 1.528(3) . ?
C42 C43 1.505(3) . ?
C51 C52 1.503(3) . ?
C52 C53 1.522(3) . ?

loop_
_geom_hbond_atom_site_label_D
_geom_hbond_atom_site_label_H
_geom_hbond_atom_site_label_A
_geom_hbond_distance_DH
_geom_hbond_distance_HA
_geom_hbond_distance_DA
_geom_hbond_angle_DHA
_geom_hbond_site_symmetry_A
_geom_hbond_publ_flag
O2 H2 O33 0.73(3) 1.98(3) 2.684(2) 162(3) . yes
O4 H4 N5 0.81(2) 2.02(3) 2.820(3) 174(2) 2_666 yes
O5 H5 O2 0.880(10) 1.890(11) 2.764(3) 172(4) . yes
N2 H2A O11 0.88(2) 2.10(2) 2.968(2) 169(2) 1_455 yes
N2 H2B O4 0.85(2) 2.17(2) 2.981(2) 158(2) 2_666 yes
N4 H4A O33 0.87(2) 2.16(2) 3.023(2) 168(2) 1_655 yes
N4 H4B O5 0.87(3) 2.23(3) 3.037(2) 154(2) 1_655 yes
